data_1506680
loop_
_publ_author_name
'Avenoza, Alberto'
'Busto, Jes\'us H'
'Canal, Noelia'
'Peregrina, Jes\'us M'
'P\'erez-Fern\'andez, Marta'

_publ_section_title
;
 Selective Michael-aldol reaction by use of sterically hindered aluminum
 aryloxides as Lewis acids: an easy approach to cyclobutane amino acids.
;
_journal_issue 16
_journal_name_full 'Organic letters'
_journal_page_first 3597
_journal_page_last 3600
_journal_paper_doi 10.1021/ol0514707
_journal_volume 7
_journal_year 2005
_chemical_formula_sum 'C33 H55 N O4'
_chemical_formula_weight 529.78
_chemical_name_common compound11
_chemical_name_systematic
; 
compound11
;
_space_group_IT_number 144
_symmetry_cell_setting trigonal
_symmetry_space_group_name_Hall 'P 31'
_symmetry_space_group_name_H-M 'P 31'
_atom_sites_solution_hydrogens geom
_atom_sites_solution_primary direct
_atom_sites_solution_secondary difmap
_audit_creation_method SHELXL-97
_cell_angle_alpha 90.00
_cell_angle_beta 90.00
_cell_angle_gamma 120.00
_cell_formula_units_Z 3
_cell_length_a 14.9601(10)
_cell_length_b 14.9602(10)
_cell_length_c 12.7394(10)
_cell_measurement_reflns_used 5304
_cell_measurement_temperature 173(2)
_cell_measurement_theta_max 21.49
_cell_measurement_theta_min 0.21
_cell_volume 2469.2(3)
_computing_cell_refinement 'HKL Scalepack (Otwinowski & Minor 1997)'
_computing_data_collection KappaCCD
_computing_data_reduction 'Denzo and Scalepak (Otwinowski '
_computing_molecular_graphics ORTEP-III
_computing_structure_refinement 'SHELXL-97 (Sheldrick, 1997)'
_computing_structure_solution 'SHELXS-97 (Sheldrick, 1990)'
_diffrn_ambient_temperature 173(2)
_diffrn_measured_fraction_theta_full 0.987
_diffrn_measured_fraction_theta_max 0.987
_diffrn_measurement_device_type KappaCCD
_diffrn_measurement_method CCD
_diffrn_radiation_monochromator graphite
_diffrn_radiation_source 'normal-focus sealed tube'
_diffrn_radiation_type MoK\a
_diffrn_radiation_wavelength 0.71073
_diffrn_reflns_av_R_equivalents 0.0453
_diffrn_reflns_av_sigmaI/netI 0.0974
_diffrn_reflns_limit_h_max 8
_diffrn_reflns_limit_h_min -15
_diffrn_reflns_limit_k_max 15
_diffrn_reflns_limit_k_min -13
_diffrn_reflns_limit_l_max 11
_diffrn_reflns_limit_l_min -13
_diffrn_reflns_number 4796
_diffrn_reflns_theta_full 21.48
_diffrn_reflns_theta_max 21.48
_diffrn_reflns_theta_min 1.60
_exptl_absorpt_coefficient_mu 0.068
_exptl_absorpt_correction_type none
_exptl_crystal_colour Colourless
_exptl_crystal_density_diffrn 1.069
_exptl_crystal_density_method 'not measured'
_exptl_crystal_description Prism
_exptl_crystal_F_000 876
_exptl_crystal_size_max 0.3
_exptl_crystal_size_mid 0.25
_exptl_crystal_size_min 0.25
_refine_diff_density_max 0.278
_refine_diff_density_min -0.302
_refine_diff_density_rms 0.077
_refine_ls_abs_structure_details 'Flack H D (1983), Acta Cryst. A39, 876-881'
_refine_ls_abs_structure_Flack 1(6)
_refine_ls_extinction_method none
_refine_ls_goodness_of_fit_ref 1.073
_refine_ls_hydrogen_treatment mixed
_refine_ls_matrix_type full
_refine_ls_number_parameters 306
_refine_ls_number_reflns 3119
_refine_ls_number_restraints 1
_refine_ls_restrained_S_all 1.073
_refine_ls_R_factor_all 0.1616
_refine_ls_R_factor_gt 0.1412
_refine_ls_shift/su_max 2.165
_refine_ls_shift/su_mean 0.049
_refine_ls_structure_factor_coef Fsqd
_refine_ls_weighting_details 'calc w=1/[\s^2^(Fo^2^)+(0.1964P)^2^+7.9460P] where P=(Fo^2^+2Fc^2^)/3'
_refine_ls_weighting_scheme calc
_refine_ls_wR_factor_gt 0.3520
_refine_ls_wR_factor_ref 0.3694
_reflns_number_gt 2467
_reflns_number_total 3119
_reflns_threshold_expression >2sigma(I)
_cod_data_source_file ol0514707si20050623_120259.cif
_cod_data_source_block shelxl
_cod_depositor_comments
;
The following automatic conversions were performed:

'_symmetry_cell_setting' value 'Trigonal' changed to 'trigonal'
according to /home/saulius/struct/CIF-dictionaries/cif_core.dic
dictionary named 'cif_core.dic' version 2.4.1 from 2010-06-29.

Automatic conversion script
Id: cif_fix_values 1715 2011-07-08 13:25:40Z adriana 
;
_cod_original_formula_sum 'C33 H55 N1 O4'
_cod_database_code 1506680

loop_
_symmetry_equiv_pos_as_xyz
'x, y, z'
'-y, x-y, z+1/3'
'-x+y, -x, z+2/3'

loop_
_atom_site_label
_atom_site_type_symbol
_atom_site_fract_x
_atom_site_fract_y
_atom_site_fract_z
_atom_site_U_iso_or_equiv
_atom_site_adp_type
_atom_site_occupancy
_atom_site_symmetry_multiplicity
_atom_site_calc_flag
_atom_site_refinement_flags
_atom_site_disorder_assembly
_atom_site_disorder_group
O1 O 0.8613(7) 0.6433(7) 0.3984(7) 0.063(2) Uani 1 1 d . . .
N2 N 0.6430(8) 0.3969(8) 0.4371(7) 0.059(3) Uani 1 1 d . . .
H2 H 0.6127 0.3510 0.4956 0.071 Uiso 1 1 d R . .
O3 O 0.6674(8) 0.4172(7) 0.2645(7) 0.075(3) Uani 1 1 d . . .
O4 O 0.7698(8) 0.5693(8) 0.6297(7) 0.086(3) Uani 1 1 d . A .
C5 C 0.6314(11) 0.3598(14) 0.3376(11) 0.071(4) Uani 1 1 d . . .
O6 O 0.8520(7) 0.4952(9) 0.4386(8) 0.083(3) Uani 1 1 d . . .
C7 C 0.7017(9) 0.5063(9) 0.4496(11) 0.060(4) Uani 1 1 d . . .
C8 C 1.1368(10) 0.8053(10) 0.4939(11) 0.068(4) Uani 1 1 d . . .
H8 H 1.1652 0.7615 0.4795 0.081 Uiso 1 1 d R . .
C9 C 0.5732(12) 0.2448(10) 0.3318(10) 0.073(4) Uani 1 1 d . . .
H9A H 0.5670 0.2249 0.2593 0.088 Uiso 1 1 d R . .
H9B H 0.5056 0.2163 0.3622 0.088 Uiso 1 1 d R . .
H9C H 0.6117 0.2192 0.3688 0.088 Uiso 1 1 d R . .
C10 C 1.0170(10) 0.8121(11) 0.1042(10) 0.063(3) Uani 1 1 d . . .
C11 C 0.9637(10) 0.7252(9) 0.1843(9) 0.057(3) Uani 1 1 d . . .
C12 C 0.8100(13) 0.5454(13) 0.4293(11) 0.072(4) Uani 1 1 d . . .
C13 C 0.9757(10) 0.6957(10) 0.3882(10) 0.066(4) Uani 1 1 d . . .
H13 H 0.9995 0.6488 0.3702 0.080 Uiso 1 1 d R . .
C14 C 0.8483(11) 0.6789(11) 0.1776(11) 0.075(4) Uani 1 1 d . . .
H14A H 0.8135 0.6239 0.2273 0.089 Uiso 1 1 d R . .
H14B H 0.8269 0.6527 0.1078 0.089 Uiso 1 1 d R . .
H14C H 0.8313 0.7318 0.1913 0.089 Uiso 1 1 d R . .
C15 C 0.6503(11) 0.5692(12) 0.4060(10) 0.073(4) Uani 1 1 d . . .
H15A H 0.6854 0.6047 0.3430 0.088 Uiso 1 1 d R . .
H15B H 0.5793 0.5213 0.3902 0.088 Uiso 1 1 d R . .
C16 C 1.1263(10) 0.8340(12) 0.2977(14) 0.083(4) Uani 1 1 d . . .
H16A H 1.1510 0.7867 0.2865 0.100 Uiso 1 1 d R . .
H16B H 1.1513 0.8848 0.2428 0.100 Uiso 1 1 d R . .
C17 C 1.0167(11) 0.7417(11) 0.4914(12) 0.077(4) Uani 1 1 d . . .
H17A H 0.9934 0.6864 0.5414 0.093 Uiso 1 1 d R . .
H17B H 0.9902 0.7862 0.5103 0.093 Uiso 1 1 d R . .
C18 C 1.0932(13) 0.8845(14) -0.0659(14) 0.096(5) Uani 1 1 d . . .
H18 H 1.1241 0.8786 -0.1297 0.115 Uiso 1 1 d R . .
C19 C 1.0101(10) 0.7719(11) 0.2936(11) 0.070(4) Uani 1 1 d . . .
H19 H 0.9854 0.8193 0.3053 0.084 Uiso 1 1 d R . .
C20 C 1.0582(11) 0.7987(13) 0.0068(13) 0.086(5) Uani 1 1 d . . .
H20 H 1.0578 0.7350 -0.0046 0.103 Uiso 1 1 d R . .
C21 C 0.9908(16) 0.6355(14) 0.1580(14) 0.104(5) Uani 1 1 d . . .
H21A H 0.9604 0.5791 0.2068 0.124 Uiso 1 1 d R . .
H21B H 1.0647 0.6678 0.1613 0.124 Uiso 1 1 d R . .
H21C H 0.9679 0.6102 0.0882 0.124 Uiso 1 1 d R . .
C22 C 0.6871(12) 0.5434(13) 0.5653(13) 0.083(5) Uani 1 1 d . . .
H22 H 0.6267 0.4880 0.5975 0.100 Uiso 1 1 d R . .
C23 C 1.0964(16) 0.9684(18) -0.0463(14) 0.110(6) Uani 1 1 d . . .
H23 H 1.1251 1.0237 -0.0964 0.132 Uiso 1 1 d R . .
C24 C 1.0126(12) 0.8994(12) 0.1188(12) 0.089(5) Uani 1 1 d . . .
H24 H 0.9803 0.9055 0.1814 0.107 Uiso 1 1 d R . .
C25 C 1.0523(13) 0.9797(14) 0.0401(14) 0.097(5) Uani 1 1 d . . .
H25 H 1.0506 1.0423 0.0518 0.116 Uiso 1 1 d R . .
C26 C 0.7531(15) 0.6071(16) 0.7305(15) 0.115(6) Uani 1 1 d . . .
H26A H 0.7415 0.6638 0.7186 0.138 Uiso 1 1 d R A .
H26B H 0.6942 0.5523 0.7652 0.138 Uiso 1 1 d R . .
C27 C 1.1694(12) 0.8840(12) 0.4056(11) 0.086(5) Uani 1 1 d . . .
H27A H 1.1411 0.9278 0.4202 0.103 Uiso 1 1 d R . .
H27B H 1.2434 0.9248 0.4033 0.103 Uiso 1 1 d R . .
C28 C 1.1757(14) 0.8607(12) 0.5977(12) 0.097(5) Uani 1 1 d . . .
H28A H 1.2498 0.8988 0.5957 0.117 Uiso 1 1 d R . .
H28B H 1.1531 0.8118 0.6543 0.117 Uiso 1 1 d R . .
H28C H 1.1502 0.9075 0.6083 0.117 Uiso 1 1 d R . .
C29 C 0.6757(12) 0.6304(11) 0.5127(13) 0.085(5) Uani 1 1 d . . .
H29A H 0.7371 0.6962 0.5036 0.102 Uiso 1 1 d R . .
H29B H 0.6195 0.6406 0.5326 0.102 Uiso 1 1 d R . .
C30A C 0.863(7) 0.739(7) 0.793(7) 0.13(3) Uiso 0.25 1 d P A 1
H30A H 0.8714 0.7958 0.7506 0.189 Uiso 0.25 1 calc PR A 1
H30B H 0.9267 0.7382 0.7949 0.189 Uiso 0.25 1 calc PR A 1
H30C H 0.8434 0.7460 0.8627 0.189 Uiso 0.25 1 calc PR A 1
C30B C 0.8511(16) 0.6465(17) 0.7947(16) 0.083(6) Uiso 0.75 1 d P A 2
H30D H 0.8611 0.5899 0.8128 0.125 Uiso 0.75 1 calc PR A 2
H30E H 0.8453 0.6786 0.8576 0.125 Uiso 0.75 1 calc PR A 2
H30F H 0.9089 0.6961 0.7543 0.125 Uiso 0.75 1 calc PR A 2
C31 C 0.485(3) 0.514(3) 0.047(3) 0.188(11) Uiso 1 1 d . . .
H31A H 0.5552 0.5305 0.0346 0.226 Uiso 1 1 calc R . .
H31B H 0.4417 0.4426 0.0272 0.226 Uiso 1 1 calc R . .
C35 C 0.473(3) 0.649(3) -0.295(3) 0.206(14) Uiso 1 1 d . . .
H35A H 0.4442 0.5804 -0.3262 0.248 Uiso 1 1 calc R . .
H35B H 0.5467 0.6803 -0.3068 0.248 Uiso 1 1 calc R . .
C32 C 0.468(2) 0.564(2) -0.022(2) 0.162(9) Uiso 1 1 d . . .
H32A H 0.4933 0.6308 0.0106 0.194 Uiso 1 1 calc R . .
H32B H 0.3933 0.5319 -0.0206 0.194 Uiso 1 1 calc R . .
C36 C 0.447(3) 0.699(3) -0.370(3) 0.183(11) Uiso 1 1 d . . .
H36A H 0.4790 0.7708 -0.3501 0.220 Uiso 1 1 calc R . .
H36B H 0.3725 0.6709 -0.3658 0.220 Uiso 1 1 calc R . .
C33 C 0.4923(19) 0.5878(19) -0.1287(19) 0.135(7) Uiso 1 1 d . . .
H33A H 0.5670 0.6297 -0.1284 0.162 Uiso 1 1 calc R . .
H33B H 0.4775 0.5224 -0.1593 0.162 Uiso 1 1 calc R . .
C34 C 0.467(3) 0.627(3) -0.198(3) 0.187(11) Uiso 1 1 d . . .
H34A H 0.4892 0.6946 -0.1672 0.224 Uiso 1 1 calc R . .
H34B H 0.3922 0.5903 -0.1881 0.224 Uiso 1 1 calc R . .
C37 C 0.476(3) 0.514(3) 0.162(4) 0.253(17) Uiso 1 1 d . . .
H37A H 0.5328 0.5762 0.1896 0.379 Uiso 1 1 calc R . .
H37B H 0.4769 0.4554 0.1901 0.379 Uiso 1 1 calc R . .
H37C H 0.4123 0.5112 0.1803 0.379 Uiso 1 1 calc R . .
C38 C 0.474(4) 0.694(3) -0.488(3) 0.247(17) Uiso 1 1 d . . .
H38A H 0.5050 0.7624 -0.5177 0.371 Uiso 1 1 calc R . .
H38B H 0.4118 0.6493 -0.5260 0.371 Uiso 1 1 calc R . .
H38C H 0.5210 0.6688 -0.4925 0.371 Uiso 1 1 calc R . .

loop_
_atom_site_aniso_label
_atom_site_aniso_U_11
_atom_site_aniso_U_22
_atom_site_aniso_U_33
_atom_site_aniso_U_23
_atom_site_aniso_U_13
_atom_site_aniso_U_12
O1 0.068(6) 0.064(6) 0.066(5) 0.013(5) 0.016(4) 0.038(5)
N2 0.061(7) 0.062(7) 0.044(7) -0.009(5) 0.000(5) 0.024(6)
O3 0.106(8) 0.078(6) 0.044(5) 0.015(5) 0.024(5) 0.048(6)
O4 0.079(7) 0.090(7) 0.056(6) -0.015(5) -0.005(5) 0.018(6)
C5 0.066(9) 0.119(14) 0.047(9) -0.003(10) -0.014(7) 0.060(10)
O6 0.064(6) 0.115(9) 0.079(7) 0.008(6) 0.000(5) 0.053(7)
C7 0.044(8) 0.044(8) 0.084(10) -0.014(6) 0.008(6) 0.015(6)
C8 0.057(9) 0.059(8) 0.081(10) 0.021(8) -0.003(7) 0.024(7)
C9 0.089(10) 0.048(8) 0.051(8) -0.003(6) -0.011(7) 0.012(7)
C10 0.067(9) 0.064(9) 0.064(9) 0.020(7) 0.016(7) 0.038(7)
C11 0.056(8) 0.046(7) 0.056(8) 0.002(6) 0.005(6) 0.016(6)
C12 0.077(11) 0.083(12) 0.055(8) 0.015(8) 0.007(7) 0.039(10)
C13 0.060(9) 0.062(9) 0.077(10) -0.009(8) -0.017(7) 0.031(7)
C14 0.076(10) 0.078(10) 0.069(9) -0.010(8) -0.006(7) 0.038(8)
C15 0.064(9) 0.085(10) 0.065(9) 0.001(8) -0.002(7) 0.034(7)
C16 0.049(9) 0.080(10) 0.119(13) 0.009(9) 0.017(8) 0.031(8)
C17 0.073(10) 0.059(8) 0.082(10) 0.009(7) 0.004(8) 0.020(7)
C18 0.089(12) 0.062(11) 0.107(13) 0.020(10) 0.043(10) 0.015(9)
C19 0.056(9) 0.073(9) 0.075(9) -0.007(8) 0.000(7) 0.029(7)
C20 0.055(9) 0.084(11) 0.107(13) -0.014(10) 0.002(8) 0.025(8)
C21 0.122(14) 0.103(13) 0.095(12) 0.003(10) 0.009(10) 0.062(12)
C22 0.073(10) 0.094(11) 0.078(10) -0.035(9) 0.026(9) 0.039(9)
C23 0.134(16) 0.109(17) 0.073(12) 0.030(11) 0.037(11) 0.051(13)
C24 0.097(12) 0.077(11) 0.081(11) 0.032(9) 0.019(9) 0.034(9)
C25 0.110(13) 0.102(13) 0.100(13) 0.051(11) 0.038(11) 0.068(11)
C26 0.099(13) 0.118(14) 0.115(14) -0.053(12) -0.012(11) 0.044(12)
C27 0.071(9) 0.084(11) 0.075(10) -0.023(9) -0.009(8) 0.018(8)
C28 0.110(13) 0.074(10) 0.086(11) 0.004(9) -0.030(10) 0.028(9)
C29 0.076(10) 0.058(9) 0.120(13) -0.019(9) 0.000(9) 0.033(8)

loop_
_atom_type_symbol
_atom_type_description
_atom_type_scat_dispersion_real
_atom_type_scat_dispersion_imag
_atom_type_scat_source
C C 0.0033 0.0016 'International Tables Vol C Tables 4.2.6.8 and 6.1.1.4'
H H 0.0000 0.0000 'International Tables Vol C Tables 4.2.6.8 and 6.1.1.4'
N N 0.0061 0.0033 'International Tables Vol C Tables 4.2.6.8 and 6.1.1.4'
O O 0.0106 0.0060 'International Tables Vol C Tables 4.2.6.8 and 6.1.1.4'

loop_
_geom_angle_atom_site_label_1
_geom_angle_atom_site_label_2
_geom_angle_atom_site_label_3
_geom_angle
C12 O1 C13 118.9(11)
C5 N2 C7 116.9(11)
C5 N2 H2 120.9
C7 N2 H2 122.2
C22 O4 C26 109.1(12)
O3 C5 N2 120.8(15)
O3 C5 C9 125.6(13)
N2 C5 C9 113.5(13)
N2 C7 C12 111.5(12)
N2 C7 C15 116.0(11)
C12 C7 C15 118.4(12)
N2 C7 C22 112.4(11)
C12 C7 C22 109.8(11)
C15 C7 C22 85.9(10)
C28 C8 C27 109.6(11)
C28 C8 C17 111.3(13)
C27 C8 C17 106.5(11)
C28 C8 H8 111.2
C27 C8 H8 107.8
C17 C8 H8 110.3
C5 C9 H9A 108.3
C5 C9 H9B 111.7
H9A C9 H9B 109.5
C5 C9 H9C 108.3
H9A C9 H9C 109.5
H9B C9 H9C 109.5
C24 C10 C20 118.9(13)
C24 C10 C11 118.2(12)
C20 C10 C11 122.3(12)
C14 C11 C10 110.2(11)
C14 C11 C19 114.1(10)
C10 C11 C19 106.8(10)
C14 C11 C21 108.1(11)
C10 C11 C21 109.0(11)
C19 C11 C21 108.4(11)
O6 C12 O1 121.7(15)
O6 C12 C7 124.0(15)
O1 C12 C7 114.3(15)
C17 C13 O1 105.7(11)
C17 C13 C19 116.2(11)
O1 C13 C19 109.0(9)
C17 C13 H13 109.6
O1 C13 H13 112.6
C19 C13 H13 104.0
C11 C14 H14A 111.3
C11 C14 H14B 108.2
H14A C14 H14B 109.5
C11 C14 H14C 109.0
H14A C14 H14C 109.5
H14B C14 H14C 109.5
C29 C15 C7 89.7(10)
C29 C15 H15A 119.5
C7 C15 H15A 109.2
C29 C15 H15B 118.0
C7 C15 H15B 108.4
H15A C15 H15B 109.5
C19 C16 C27 113.8(13)
C19 C16 H16A 106.9
C27 C16 H16A 105.5
C19 C16 H16B 109.6
C27 C16 H16B 111.3
H16A C16 H16B 109.5
C13 C17 C8 112.9(12)
C13 C17 H17A 107.7
C8 C17 H17A 108.9
C13 C17 H17B 109.2
C8 C17 H17B 108.7
H17A C17 H17B 109.4
C23 C18 C20 124.9(17)
C23 C18 H18 118.7
C20 C18 H18 115.9
C16 C19 C11 115.2(12)
C16 C19 C13 106.4(11)
C11 C19 C13 116.9(10)
C16 C19 H19 106.9
C11 C19 H19 102.7
C13 C19 H19 108.1
C10 C20 C18 114.6(14)
C10 C20 H20 118.5
C18 C20 H20 126.9
C11 C21 H21A 113.0
C11 C21 H21B 106.1
H21A C21 H21B 109.5
C11 C21 H21C 109.2
H21A C21 H21C 109.5
H21B C21 H21C 109.5
O4 C22 C29 119.1(13)
O4 C22 C7 112.5(11)
C29 C22 C7 89.1(12)
O4 C22 H22 108.5
C29 C22 H22 117.2
C7 C22 H22 108.8
C18 C23 C25 121.0(18)
C18 C23 H23 120.4
C25 C23 H23 118.3
C10 C24 C25 120.6(16)
C10 C24 H24 118.4
C25 C24 H24 121.0
C23 C25 C24 119.3(17)
C23 C25 H25 120.4
C24 C25 H25 120.2
O4 C26 C30B 107.6(15)
O4 C26 C30A 121(3)
C30B C26 C30A 41(3)
O4 C26 H26A 110.0
C30B C26 H26A 107.9
C30A C26 H26A 67.2
O4 C26 H26B 109.4
C30B C26 H26B 112.4
C30A C26 H26B 127.7
H26A C26 H26B 109.5
C8 C27 C16 112.9(12)
C8 C27 H27A 107.8
C16 C27 H27A 106.4
C8 C27 H27B 109.7
C16 C27 H27B 110.5
H27A C27 H27B 109.5
C8 C28 H28A 108.4
C8 C28 H28B 110.2
H28A C28 H28B 109.5
C8 C28 H28C 109.7
H28A C28 H28C 109.5
H28B C28 H28C 109.5
C22 C29 C15 88.9(10)
C22 C29 H29A 117.6
C15 C29 H29A 108.7
C22 C29 H29B 119.5
C15 C29 H29B 110.2
H29A C29 H29B 109.5
C26 C30A H30A 123.2
C26 C30A H30B 123.4
C26 C30A H30C 123.2
C26 C30B H30D 109.5
C26 C30B H30E 109.4
H30D C30B H30E 109.5
C26 C30B H30F 109.5
H30D C30B H30F 109.5
H30E C30B H30F 109.5
C32 C31 C37 131(4)
C32 C31 H31A 104.6
C37 C31 H31A 104.7
C32 C31 H31B 104.5
C37 C31 H31B 104.3
H31A C31 H31B 105.7
C34 C35 C36 143(4)
C34 C35 H35A 101.1
C36 C35 H35A 101.3
C34 C35 H35B 101.0
C36 C35 H35B 101.3
H35A C35 H35B 104.5
C31 C32 C33 137(3)
C31 C32 H32A 102.9
C33 C32 H32A 103.0
C31 C32 H32B 103.0
C33 C32 H32B 103.0
H32A C32 H32B 105.1
C35 C36 C38 119(3)
C35 C36 H36A 107.5
C38 C36 H36A 107.5
C35 C36 H36B 107.5
C38 C36 H36B 107.6
H36A C36 H36B 107.0
C34 C33 C32 136(3)
C34 C33 H33A 103.3
C32 C33 H33A 103.3
C34 C33 H33B 103.2
C32 C33 H33B 103.3
H33A C33 H33B 105.2
C33 C34 C35 145(4)
C33 C34 H34A 100.6
C35 C34 H34A 100.7
C33 C34 H34B 100.7
C35 C34 H34B 100.6
H34A C34 H34B 104.4
C31 C37 H37A 109.2
C31 C37 H37B 109.6
H37A C37 H37B 109.5
C31 C37 H37C 109.6
H37A C37 H37C 109.5
H37B C37 H37C 109.5
C36 C38 H38A 109.4
C36 C38 H38B 109.3
H38A C38 H38B 109.5
C36 C38 H38C 109.6
H38A C38 H38C 109.5
H38B C38 H38C 109.5

loop_
_geom_bond_atom_site_label_1
_geom_bond_atom_site_label_2
_geom_bond_distance
O1 C12 1.329(17)
O1 C13 1.490(16)
N2 C5 1.360(16)
N2 C7 1.427(15)
N2 H2 0.9599
O3 C5 1.197(17)
O4 C22 1.369(19)
O4 C26 1.474(19)
C5 C9 1.49(2)
O6 C12 1.201(17)
C7 C12 1.45(2)
C7 C15 1.584(19)
C7 C22 1.627(19)
C8 C28 1.51(2)
C8 C27 1.52(2)
C8 C17 1.557(19)
C8 H8 0.9600
C9 H9A 0.9601
C9 H9B 0.9601
C9 H9C 0.9597
C10 C24 1.35(2)
C10 C20 1.44(2)
C10 C11 1.527(17)
C11 C14 1.506(19)
C11 C19 1.557(18)
C11 C21 1.62(2)
C13 C17 1.468(19)
C13 C19 1.56(2)
C13 H13 0.9598
C14 H14A 0.9599
C14 H14B 0.9601
C14 H14C 0.9601
C15 C29 1.58(2)
C15 H15A 0.9600
C15 H15B 0.9600
C16 C19 1.507(19)
C16 C27 1.54(2)
C16 H16A 0.9600
C16 H16B 0.9599
C17 H17A 0.9603
C17 H17B 0.9602
C18 C23 1.26(2)
C18 C20 1.45(2)
C18 H18 0.9599
C19 H19 0.9599
C20 H20 0.9601
C21 H21A 0.9601
C21 H21B 0.9599
C21 H21C 0.9600
C22 C29 1.55(2)
C22 H22 0.9602
C23 C25 1.34(2)
C23 H23 0.9600
C24 C25 1.44(2)
C24 H24 0.9600
C25 H25 0.9598
C26 C30B 1.52(3)
C26 C30A 1.99(9)
C26 H26A 0.9599
C26 H26B 0.9600
C27 H27A 0.9599
C27 H27B 0.9600
C28 H28A 0.9602
C28 H28B 0.9599
C28 H28C 0.9597
C29 H29A 0.9601
C29 H29B 0.9599
C30A H30A 1.1571
C30A H30B 1.1592
C30A H30C 1.1572
C30B H30D 0.9600
C30B H30E 0.9600
C30B H30F 0.9600
C31 C32 1.25(3)
C31 C37 1.46(5)
C31 H31A 0.9700
C31 H31B 0.9700
C35 C34 1.28(4)
C35 C36 1.39(4)
C35 H35A 0.9700
C35 H35B 0.9700
C32 C33 1.41(3)
C32 H32A 0.9700
C32 H32B 0.9700
C36 C38 1.57(5)
C36 H36A 0.9700
C36 H36B 0.9700
C33 C34 1.22(3)
C33 H33A 0.9700
C33 H33B 0.9700
C34 H34A 0.9700
C34 H34B 0.9700
C37 H37A 0.9600
C37 H37B 0.9600
C37 H37C 0.9600
C38 H38A 0.9600
C38 H38B 0.9600
C38 H38C 0.9600
